data_7103421
loop_
_publ_author_name
'Bardelang, David'
'Udachin, Konstantin A'
'Anedda, Roberto'
'Moudrakovski, Igor'
'Leek, Donald M'
'Ripmeester, John A'
'Ratcliffe, Christopher I'

_publ_section_title
;
 Single-crystal to single-crystal phase transition of cucurbit[5]uril
 hydrochloride hydrates: large water-filled channels transforming to
 layers of unusual stability.
;
_journal_issue 40
_journal_name_full 'Chemical communications (Cambridge, England)'
_journal_page_first 4927
_journal_page_last 4929
_journal_paper_doi 10.1039/b807033d
_journal_year 2008
_chemical_formula_sum 'C30 H48.75 Cl2.75 N20 O18'
_chemical_formula_weight 1075.13
_chemical_name_common cucurbit(5)uril
_chemical_name_systematic
;
?
;
_space_group_IT_number 12
_symmetry_cell_setting monoclinic
_symmetry_space_group_name_Hall '-C 2y'
_symmetry_space_group_name_H-M 'C 1 2/m 1'
_atom_sites_solution_hydrogens geom
_atom_sites_solution_primary direct
_atom_sites_solution_secondary difmap
_audit_creation_method SHELXL-97
_cell_angle_alpha 90.00
_cell_angle_beta 91.999(4)
_cell_angle_gamma 90.00
_cell_formula_units_Z 16
_cell_length_a 37.248(3)
_cell_length_b 14.1905(11)
_cell_length_c 37.892(3)
_cell_measurement_temperature 100.0(10)
_cell_volume 20016(2)
_computing_cell_refinement 'SAINT (Bruker, 2006)'
_computing_data_collection 'APEX2 (Bruker, 2006)'
_computing_data_reduction 'SAINT (Bruker, 2006)'
_computing_molecular_graphics 'ATOMS V.5.0'
_computing_publication_material 'SHELXL-97 (Sheldrick, 1997)'
_computing_structure_refinement 'SHELXL-97 (Sheldrick, 1997)'
_computing_structure_solution 'SHELXS-97 (Sheldrick, 1990)'
_diffrn_ambient_temperature 100.0(10)
_diffrn_measured_fraction_theta_full 0.995
_diffrn_measured_fraction_theta_max 0.995
_diffrn_measurement_device_type 'Bruker Kappa APEXII CCD'
_diffrn_measurement_method ' \f & \w scans'
_diffrn_radiation_monochromator graphite
_diffrn_radiation_source 'fine-focus sealed tube'
_diffrn_radiation_type MoK\a
_diffrn_radiation_wavelength 0.71070
_diffrn_reflns_av_R_equivalents 0.0565
_diffrn_reflns_av_sigmaI/netI 0.0352
_diffrn_reflns_limit_h_max 43
_diffrn_reflns_limit_h_min -43
_diffrn_reflns_limit_k_max 15
_diffrn_reflns_limit_k_min -16
_diffrn_reflns_limit_l_max 44
_diffrn_reflns_limit_l_min -44
_diffrn_reflns_number 149575
_diffrn_reflns_theta_full 24.71
_diffrn_reflns_theta_max 24.71
_diffrn_reflns_theta_min 1.24
_exptl_absorpt_coefficient_mu 0.257
_exptl_absorpt_correction_T_max 0.9797
_exptl_absorpt_correction_T_min 0.8715
_exptl_absorpt_correction_type multi-scan
_exptl_absorpt_process_details sadabs
_exptl_crystal_density_diffrn 1.427
_exptl_crystal_density_method 'not measured'
_exptl_crystal_F_000 8952
_exptl_crystal_size_max 0.55
_exptl_crystal_size_mid 0.25
_exptl_crystal_size_min 0.08
_refine_diff_density_max 1.617
_refine_diff_density_min -1.690
_refine_diff_density_rms 0.224
_refine_ls_extinction_method none
_refine_ls_goodness_of_fit_ref 1.742
_refine_ls_hydrogen_treatment mixed
_refine_ls_matrix_type full
_refine_ls_number_parameters 1549
_refine_ls_number_reflns 17755
_refine_ls_number_restraints 143
_refine_ls_restrained_S_all 1.767
_refine_ls_R_factor_all 0.1618
_refine_ls_R_factor_gt 0.1273
_refine_ls_shift/su_max 0.027
_refine_ls_shift/su_mean 0.003
_refine_ls_structure_factor_coef Fsqd
_refine_ls_weighting_details 'calc w=1/[\s^2^(Fo^2^)+(0.2000P)^2^+0.0000P] where P=(Fo^2^+2Fc^2^)/3'
_refine_ls_weighting_scheme calc
_refine_ls_wR_factor_gt 0.3796
_refine_ls_wR_factor_ref 0.4173
_reflns_number_gt 12658
_reflns_number_total 17755
_reflns_threshold_expression >2sigma(I)
_cod_data_source_file b807033d.txt
_cod_data_source_block david2
_cod_depositor_comments
;
The following automatic conversions were performed:

'_cell_measurement_temperature' value '100.0(1)K' was changed to
'100.0(10)' - the value should be numeric and without a unit
designator.

'_diffrn_ambient_temperature' value '100.0(1)K' was
changed to '100.0(10)' - the value should be numeric and without a
unit designator.

Automatic conversion script
Id: cif_fix_values 1646 2011-03-28 12:23:43Z adriana 
;
_cod_original_sg_symbol_H-M C2/m
_cod_database_code 7103421

loop_
_symmetry_equiv_pos_as_xyz
'x, y, z'
'-x, y, -z'
'x+1/2, y+1/2, z'
'-x+1/2, y+1/2, -z'
'-x, -y, -z'
'x, -y, z'
'-x+1/2, -y+1/2, -z'
'x+1/2, -y+1/2, z'

loop_
_atom_site_label
_atom_site_type_symbol
_atom_site_fract_x
_atom_site_fract_y
_atom_site_fract_z
_atom_site_U_iso_or_equiv
_atom_site_adp_type
_atom_site_occupancy
_atom_site_symmetry_multiplicity
_atom_site_calc_flag
_atom_site_refinement_flags
_atom_site_disorder_assembly
_atom_site_disorder_group
O1 O 0.06095(10) 0.5000 0.45855(10) 0.0285(10) Uani 1 2 d S . .
O2 O 0.08358(8) 0.3183(2) 0.41398(8) 0.0340(8) Uani 1 1 d . . .
O3 O 0.12037(8) 0.3922(2) 0.33953(8) 0.0342(8) Uani 1 1 d . . .
O4 O -0.08303(13) 0.5000 0.37684(13) 0.0563(16) Uani 1 2 d S . .
O5 O -0.06397(9) 0.3132(3) 0.33481(9) 0.0517(10) Uani 1 1 d . . .
O6 O -0.02708(9) 0.3876(2) 0.26606(9) 0.0410(8) Uani 1 1 d . . .
N1 N 0.00612(9) 0.4222(3) 0.45523(10) 0.0337(9) Uani 1 1 d . . .
N2 N -0.05017(10) 0.4218(3) 0.42127(10) 0.0426(11) Uani 1 1 d . . .
N3 N 0.02287(10) 0.2889(3) 0.41944(10) 0.0334(9) Uani 1 1 d . . .
N4 N 0.04962(10) 0.2386(3) 0.37174(10) 0.0354(10) Uani 1 1 d . . .
N5 N -0.03546(11) 0.2813(4) 0.38916(10) 0.0474(12) Uani 1 1 d . . .
N6 N -0.00886(11) 0.2372(3) 0.34029(10) 0.0409(10) Uani 1 1 d . . .
N7 N 0.07557(10) 0.2947(3) 0.31763(9) 0.0325(9) Uani 1 1 d . . .
N8 N 0.09247(10) 0.4144(3) 0.28505(9) 0.0314(9) Uani 1 1 d . . .
N9 N 0.01751(10) 0.2867(3) 0.28558(10) 0.0349(9) Uani 1 1 d . . .
N10 N 0.03242(9) 0.4139(3) 0.25641(9) 0.0320(9) Uani 1 1 d . . .
C1 C 0.02782(16) 0.5000 0.45646(15) 0.0297(15) Uani 1 2 d S . .
C2 C 0.02034(13) 0.3269(3) 0.45470(11) 0.0335(11) Uani 1 1 d . . .
H2A H 0.0445 0.3266 0.4664 0.040 Uiso 1 1 calc R . .
H2B H 0.0047 0.2854 0.4685 0.040 Uiso 1 1 calc R . .
C3 C -0.00411(13) 0.2311(4) 0.40201(12) 0.0401(12) Uani 1 1 d . . .
H3 H -0.0107 0.1761 0.4170 0.048 Uiso 1 1 calc R . .
C4 C -0.06025(13) 0.3267(4) 0.40956(12) 0.0519(15) Uani 1 1 d D . .
H4A H -0.0644 0.2877 0.4307 0.062 Uiso 1 1 calc R . .
H4B H -0.0833 0.3307 0.3958 0.062 Uiso 1 1 calc R . .
C5 C -0.03129(11) 0.4462(4) 0.45394(12) 0.0384(12) Uani 1 1 d . . .
H5 H -0.0438 0.4205 0.4748 0.046 Uiso 1 1 calc R . .
C6 C -0.06317(17) 0.5000 0.40341(18) 0.0435(19) Uani 1 2 d S . .
C7 C 0.05489(12) 0.2866(3) 0.40273(11) 0.0285(10) Uani 1 1 d . . .
C8 C 0.01378(14) 0.1989(3) 0.36786(12) 0.0398(12) Uani 1 1 d . . .
H8 H 0.0147 0.1286 0.3664 0.048 Uiso 1 1 calc R . .
C9 C -0.03843(14) 0.2825(4) 0.35242(13) 0.0456(14) Uani 1 1 d . . .
C10 C 0.07776(13) 0.2274(3) 0.34646(12) 0.0345(11) Uani 1 1 d . . .
H10A H 0.1014 0.2343 0.3590 0.041 Uiso 1 1 calc R . .
H10B H 0.0764 0.1629 0.3366 0.041 Uiso 1 1 calc R . .
C11 C -0.00513(14) 0.2192(4) 0.30282(12) 0.0421(13) Uani 1 1 d . . .
H11A H 0.0050 0.1554 0.2998 0.051 Uiso 1 1 calc R . .
H11B H -0.0293 0.2200 0.2910 0.051 Uiso 1 1 calc R . .
C12 C 0.09851(11) 0.3704(3) 0.31658(12) 0.0287(10) Uani 1 1 d . . .
C13 C 0.05664(12) 0.2793(3) 0.28429(12) 0.0339(11) Uani 1 1 d . . .
H13 H 0.0642 0.2191 0.2729 0.041 Uiso 1 1 calc R . .
C14 C 0.06678(12) 0.3659(3) 0.26227(11) 0.0314(11) Uani 1 1 d . . .
H14 H 0.0775 0.3471 0.2395 0.038 Uiso 1 1 calc R . .
C15 C 0.00461(12) 0.3669(3) 0.26940(11) 0.0319(11) Uani 1 1 d . . .
C16 C 0.11105(17) 0.5000 0.27512(18) 0.0337(16) Uani 1 2 d S . .
H16A H 0.1354 0.5000 0.2865 0.040 Uiso 1 2 calc SR . .
H16B H 0.1139 0.5000 0.2492 0.040 Uiso 1 2 calc SR . .
C17 C 0.02768(17) 0.5000 0.23589(17) 0.0337(16) Uani 1 2 d S . .
H17A H 0.0451 0.5000 0.2167 0.040 Uiso 1 2 calc SR . .
H17B H 0.0033 0.5000 0.2247 0.040 Uiso 1 2 calc SR . .
O1A O 0.34027(12) 0.0000 0.43957(11) 0.0338(11) Uani 1 2 d S . .
O2A O 0.29478(8) 0.1807(2) 0.45941(9) 0.0387(8) Uani 1 1 d . . .
O3A O 0.21877(8) 0.1087(2) 0.49068(8) 0.0358(8) Uani 1 1 d . . .
O4A O 0.27107(12) 0.0000 0.29082(12) 0.0458(13) Uani 1 2 d S . .
O5A O 0.22536(8) 0.1848(3) 0.30999(9) 0.0422(9) Uani 1 1 d . . .
O6A O 0.15261(8) 0.1111(2) 0.34191(8) 0.0359(8) Uani 1 1 d . . .
N1A N 0.33990(10) 0.0778(3) 0.38604(9) 0.0315(9) Uani 1 1 d . . .
N2A N 0.31233(10) 0.0776(3) 0.32656(10) 0.0373(10) Uani 1 1 d . . .
N3A N 0.30571(10) 0.2151(3) 0.40107(10) 0.0338(9) Uani 1 1 d . . .
N4A N 0.25399(10) 0.2614(3) 0.42319(10) 0.0341(9) Uani 1 1 d . . .
N5A N 0.27800(10) 0.2154(3) 0.34128(10) 0.0406(11) Uani 1 1 d . . .
N6A N 0.22661(10) 0.2636(3) 0.36301(10) 0.0360(10) Uani 1 1 d . . .
N7A N 0.19821(10) 0.2084(3) 0.44597(10) 0.0342(9) Uani 1 1 d . . .
N8A N 0.16490(10) 0.0858(3) 0.46013(10) 0.0347(10) Uani 1 1 d . . .
N9A N 0.17045(10) 0.2120(3) 0.38682(10) 0.0360(10) Uani 1 1 d . . .
N10A N 0.13874(10) 0.0858(3) 0.39956(10) 0.0339(9) Uani 1 1 d . . .
C1A C 0.34001(16) 0.0000 0.40728(16) 0.0296(15) Uani 1 2 d S . .
C2A C 0.34067(12) 0.1726(3) 0.40016(13) 0.0354(11) Uani 1 1 d . . .
H2A1 H 0.3514 0.1711 0.4244 0.043 Uiso 1 1 calc R . .
H2A2 H 0.3562 0.2122 0.3856 0.043 Uiso 1 1 calc R . .
C3A C 0.28952(13) 0.2692(3) 0.37212(13) 0.0380(12) Uani 1 1 d . . .
H3A H 0.3050 0.3236 0.3656 0.046 Uiso 1 1 calc R . .
C4A C 0.30195(12) 0.1735(3) 0.31701(12) 0.0370(12) Uani 1 1 d . . .
H4A1 H 0.3238 0.2129 0.3160 0.044 Uiso 1 1 calc R . .
H4A2 H 0.2902 0.1730 0.2932 0.044 Uiso 1 1 calc R . .
C5A C 0.34348(12) 0.0550(3) 0.34928(12) 0.0361(11) Uani 1 1 d . . .
H5A H 0.3661 0.0811 0.3398 0.043 Uiso 1 1 calc R . .
C6A C 0.29618(18) 0.0000 0.31272(17) 0.0396(18) Uani 1 2 d S . .
C7A C 0.28556(12) 0.2155(3) 0.43005(12) 0.0299(11) Uani 1 1 d . . .
C8A C 0.25325(12) 0.3032(3) 0.38805(13) 0.0354(11) Uani 1 1 d . . .
H8A H 0.2517 0.3735 0.3890 0.043 Uiso 1 1 calc R . .
C9A C 0.24182(12) 0.2176(3) 0.33593(12) 0.0367(12) Uani 1 1 d . . .
C10A C 0.22711(12) 0.2755(3) 0.44839(13) 0.0359(12) Uani 1 1 d . . .
H10C H 0.2170 0.3396 0.4453 0.043 Uiso 1 1 calc R . .
H10D H 0.2385 0.2720 0.4724 0.043 Uiso 1 1 calc R . .
C11A C 0.16601(12) 0.2212(3) 0.42439(12) 0.0326(11) Uani 1 1 d . . .
H11C H 0.1535 0.2812 0.4303 0.039 Uiso 1 1 calc R . .
C12A C 0.18891(12) 0.2792(3) 0.36518(13) 0.0349(11) Uani 1 1 d . . .
H12A H 0.1779 0.2775 0.3410 0.042 Uiso 1 1 calc R . .
H12B H 0.1851 0.3432 0.3748 0.042 Uiso 1 1 calc R . .
C13A C 0.19650(11) 0.1306(3) 0.46791(12) 0.0283(10) Uani 1 1 d . . .
C14A C 0.14292(12) 0.1335(3) 0.43348(12) 0.0333(11) Uani 1 1 d . . .
H14A H 0.1192 0.1524 0.4428 0.040 Uiso 1 1 calc R . .
C15A C 0.15442(12) 0.1324(3) 0.37321(12) 0.0319(11) Uani 1 1 d . . .
C16A C 0.15478(18) 0.0000 0.47794(17) 0.0360(16) Uani 1 2 d S . .
H16C H 0.1284 0.0000 0.4805 0.043 Uiso 1 2 calc SR . .
H16D H 0.1661 0.0000 0.5020 0.043 Uiso 1 2 calc SR . .
C17A C 0.11799(18) 0.0000 0.39412(17) 0.0349(16) Uani 1 2 d S . .
H17C H 0.0979 0.0000 0.4105 0.042 Uiso 1 2 calc SR . .
H17D H 0.1076 0.0000 0.3697 0.042 Uiso 1 2 calc SR . .
O1B O 0.37676(9) 0.1089(3) 0.08283(10) 0.0507(10) Uani 1 1 d . . .
O2B O 0.34951(8) 0.1806(2) 0.16261(9) 0.0412(9) Uani 1 1 d . . .
O3B O 0.33293(12) 0.0000 0.20916(12) 0.0408(12) Uani 1 2 d S . .
O4B O 0.21824(11) 0.1284(3) 0.02703(10) 0.0636(12) Uani 1 1 d . . .
O5B O 0.19460(9) 0.1916(3) 0.10237(10) 0.0547(10) Uani 1 1 d . . .
O6B O 0.18428(15) 0.0000 0.14413(15) 0.0650(17) Uani 1 2 d S . .
N1B N 0.34006(12) 0.0853(3) 0.03255(12) 0.0525(13) Uani 1 1 d . . .
N2B N 0.32794(11) 0.2026(3) 0.06881(11) 0.0429(11) Uani 1 1 d . . .
N3B N 0.27650(12) 0.0866(3) 0.01481(11) 0.0523(13) Uani 1 1 d . . .
N4B N 0.26755(11) 0.2207(3) 0.04271(11) 0.0464(12) Uani 1 1 d . . .
N5B N 0.31142(11) 0.2647(3) 0.12552(11) 0.0390(10) Uani 1 1 d . . .
N6B N 0.29186(10) 0.2154(3) 0.17661(10) 0.0352(10) Uani 1 1 d . . .
N7B N 0.25000(11) 0.2661(3) 0.10069(11) 0.0430(11) Uani 1 1 d . . .
N8B N 0.23015(11) 0.2169(3) 0.15246(11) 0.0477(12) Uani 1 1 d . . .
N9B N 0.27903(10) 0.0772(3) 0.21189(10) 0.0376(10) Uani 1 1 d . . .
N10B N 0.21802(11) 0.0781(3) 0.18678(11) 0.0454(11) Uani 1 1 d . . .
C1B C 0.3568(2) 0.0000 0.0199(2) 0.059(2) Uani 1 2 d S . .
H1B1 H 0.3825 0.0000 0.0275 0.071 Uiso 1 2 calc SR . .
H1B2 H 0.3555 0.0000 -0.0062 0.071 Uiso 1 2 calc SR . .
C2B C 0.35076(13) 0.1304(4) 0.06362(13) 0.0433(13) Uani 1 1 d . . .
C3B C 0.31014(16) 0.1324(4) 0.01465(14) 0.0537(15) Uani 1 1 d . . .
H3B H 0.3163 0.1505 -0.0099 0.064 Uiso 1 1 calc R . .
C4B C 0.30531(15) 0.2205(4) 0.03776(13) 0.0498(15) Uani 1 1 d . . .
H4B1 H 0.3130 0.2788 0.0253 0.060 Uiso 1 1 calc R . .
C5B C 0.25082(16) 0.1418(4) 0.02815(13) 0.0471(14) Uani 1 1 d . . .
C6B C 0.2684(3) 0.0000 -0.0053(2) 0.065(3) Uani 1 2 d S . .
H6B1 H 0.2826 0.0000 -0.0270 0.077 Uiso 1 2 calc SR . .
H6B2 H 0.2427 0.0000 -0.0127 0.077 Uiso 1 2 calc SR . .
C7B C 0.33499(15) 0.2725(4) 0.09674(14) 0.0469(14) Uani 1 1 d . . .
H7B1 H 0.3601 0.2652 0.1058 0.056 Uiso 1 1 calc R . .
H7B2 H 0.3326 0.3364 0.0864 0.056 Uiso 1 1 calc R . .
C8B C 0.24874(15) 0.2881(4) 0.06370(14) 0.0500(14) Uani 1 1 d . . .
H8B1 H 0.2594 0.3513 0.0603 0.060 Uiso 1 1 calc R . .
H8B2 H 0.2233 0.2909 0.0552 0.060 Uiso 1 1 calc R . .
C9B C 0.31992(12) 0.2154(3) 0.15508(13) 0.0357(12) Uani 1 1 d . . .
C10B C 0.27605(14) 0.3059(4) 0.12667(13) 0.0421(13) Uani 1 1 d . . .
H10E H 0.2769 0.3762 0.1254 0.051 Uiso 1 1 calc R . .
C11B C 0.26189(14) 0.2714(4) 0.16191(14) 0.0473(14) Uani 1 1 d . . .
H11D H 0.2561 0.3253 0.1777 0.057 Uiso 1 1 calc R . .
C12B C 0.22228(14) 0.2208(4) 0.11717(14) 0.0457(14) Uani 1 1 d . . .
C13B C 0.29311(14) 0.1732(4) 0.21141(12) 0.0412(12) Uani 1 1 d . . .
H13A H 0.2791 0.2128 0.2274 0.049 Uiso 1 1 calc R . .
H13B H 0.3183 0.1726 0.2206 0.049 Uiso 1 1 calc R . .
C14B C 0.20705(13) 0.1730(4) 0.17666(14) 0.0447(13) Uani 1 1 d . . .
H14B H 0.1825 0.1705 0.1659 0.054 Uiso 1 1 calc R . .
H14C H 0.2062 0.2124 0.1982 0.054 Uiso 1 1 calc R . .
C15B C 0.30006(18) 0.0000 0.21104(16) 0.0359(16) Uani 1 2 d S . .
C16B C 0.24142(13) 0.0535(4) 0.21624(12) 0.0422(13) Uani 1 1 d . . .
H16E H 0.2324 0.0792 0.2389 0.051 Uiso 1 1 calc R . .
C17B C 0.20498(18) 0.0000 0.17041(19) 0.047(2) Uani 1 2 d S . .
O1C O 0.47317(9) 0.3930(2) 0.23327(8) 0.0367(8) Uani 1 1 d . . .
O2C O 0.55382(9) 0.3170(2) 0.20772(8) 0.0392(8) Uani 1 1 d . . .
O3C O 0.60011(12) 0.5000 0.19186(12) 0.0447(13) Uani 1 2 d S . .
O4C O 0.41776(9) 0.3858(3) 0.07917(8) 0.0422(9) Uani 1 1 d . . .
O5C O 0.49467(10) 0.3183(3) 0.05540(9) 0.0501(10) Uani 1 1 d . . .
O6C O 0.54352(14) 0.5000 0.03769(12) 0.0509(14) Uani 1 2 d S . .
N1C N 0.42173(10) 0.4146(3) 0.19851(10) 0.0338(9) Uani 1 1 d . . .
N2C N 0.45826(10) 0.2964(3) 0.18587(10) 0.0336(9) Uani 1 1 d . . .
N3C N 0.40106(10) 0.4152(3) 0.13623(10) 0.0381(10) Uani 1 1 d . . .
N4C N 0.43299(11) 0.2875(3) 0.12544(10) 0.0383(10) Uani 1 1 d . . .
N5C N 0.51570(10) 0.2386(3) 0.16859(10) 0.0376(10) Uani 1 1 d . . .
N6C N 0.56909(10) 0.2810(3) 0.15096(11) 0.0396(10) Uani 1 1 d . . .
N7C N 0.49176(12) 0.2375(3) 0.10768(11) 0.0448(11) Uani 1 1 d . . .
N8C N 0.54477(11) 0.2879(3) 0.09077(11) 0.0454(11) Uani 1 1 d . . .
N9C N 0.60312(11) 0.4216(3) 0.13825(10) 0.0415(11) Uani 1 1 d . . .
N10C N 0.58184(11) 0.4225(3) 0.07683(11) 0.0462(11) Uani 1 1 d . . .
C1C C 0.40989(17) 0.5000 0.21547(17) 0.0325(15) Uani 1 2 d S . .
H1C1 H 0.4190 0.5000 0.2403 0.039 Uiso 1 2 calc SR . .
H1C2 H 0.3833 0.5000 0.2156 0.039 Uiso 1 2 calc SR . .
C2C C 0.45382(11) 0.3714(3) 0.20791(11) 0.0310(11) Uani 1 1 d D . .
C3C C 0.40278(12) 0.3672(3) 0.16996(12) 0.0319(11) Uani 1 1 d . . .
H3C H 0.3783 0.3475 0.1771 0.038 Uiso 1 1 calc R . .
C4C C 0.42655(12) 0.2803(3) 0.16285(12) 0.0335(11) Uani 1 1 d . . .
H4C H 0.4141 0.2201 0.1687 0.040 Uiso 1 1 calc R . .
C5C C 0.41769(12) 0.3652(3) 0.11058(12) 0.0342(11) Uani 1 1 d . . .
C6C C 0.38121(17) 0.5000 0.12845(18) 0.0371(17) Uani 1 2 d S . .
H6C1 H 0.3591 0.5000 0.1422 0.045 Uiso 1 2 calc SR . .
H6C2 H 0.3738 0.5000 0.1031 0.045 Uiso 1 2 calc SR . .
C7C C 0.48596(12) 0.2284(3) 0.19211(13) 0.0343(11) Uani 1 1 d . . .
H7C1 H 0.4756 0.1645 0.1892 0.041 Uiso 1 1 calc R . .
H7C2 H 0.4952 0.2344 0.2168 0.041 Uiso 1 1 calc R . .
C8C C 0.45333(13) 0.2196(4) 0.10608(13) 0.0418(13) Uani 1 1 d . . .
H8C1 H 0.4447 0.2202 0.0811 0.050 Uiso 1 1 calc R . .
H8C2 H 0.4488 0.1560 0.1157 0.050 Uiso 1 1 calc R . .
C9C C 0.54705(13) 0.2823(3) 0.17828(12) 0.0344(11) Uani 1 1 d . . .
C10C C 0.51683(14) 0.1974(4) 0.13384(13) 0.0415(13) Uani 1 1 d . . .
H10F H 0.5152 0.1271 0.1347 0.050 Uiso 1 1 calc R . .
C11C C 0.55409(14) 0.2313(4) 0.12055(13) 0.0420(13) Uani 1 1 d . . .
H11E H 0.5695 0.1768 0.1140 0.050 Uiso 1 1 calc R . .
C12C C 0.50868(14) 0.2850(4) 0.08192(13) 0.0440(13) Uani 1 1 d . . .
C13C C 0.60395(12) 0.3269(4) 0.15273(14) 0.0434(13) Uani 1 1 d . . .
H13C H 0.6127 0.3298 0.1777 0.052 Uiso 1 1 calc R . .
H13D H 0.6212 0.2885 0.1396 0.052 Uiso 1 1 calc R . .
C14C C 0.57058(13) 0.3272(4) 0.06687(13) 0.0445(13) Uani 1 1 d . . .
H14D H 0.5597 0.3285 0.0427 0.053 Uiso 1 1 calc R . .
H14E H 0.5920 0.2859 0.0667 0.053 Uiso 1 1 calc R . .
C15C C 0.60230(16) 0.5000 0.15943(18) 0.0391(18) Uani 1 2 d S . .
C16C C 0.61038(13) 0.4454(4) 0.10195(12) 0.0432(13) Uani 1 1 d . . .
H16F H 0.6340 0.4194 0.0947 0.052 Uiso 1 1 calc R . .
C17C C 0.56642(19) 0.5000 0.06107(18) 0.0437(19) Uani 1 2 d S . .
Cl1A Cl 0.20066(5) 0.5000 0.41678(5) 0.0290(5) Uani 0.83 2 d SP A 1
Cl1B Cl 0.1931(3) 0.5000 0.4296(3) 0.0290(5) Uani 0.17 2 d SP B 2
Cl2A Cl 0.30976(7) 0.5000 0.06268(7) 0.0478(6) Uani 0.82 2 d SP C 3
Cl2B Cl 0.2959(4) 0.5000 0.0711(3) 0.0478(6) Uani 0.18 2 d SP D 4
Cl3A Cl 0.45818(6) 0.0000 0.16198(7) 0.0730(7) Uani 1 2 d S E 5
Cl4A Cl 0.04459(8) 0.0000 0.31870(7) 0.0333(7) Uani 0.60 2 d SP F 6
Cl4B Cl 0.06117(13) 0.0000 0.31211(12) 0.0333(7) Uani 0.40 2 d SP G 7
Cl5A Cl 0.2393(2) 0.0000 0.0921(2) 0.0815(15) Uani 0.34 2 d SP H 8
Cl5B Cl 0.2733(3) 0.0000 0.1063(3) 0.0815(15) Uani 0.28 2 d SP I 9
Cl5C Cl 0.2810(3) 0.0000 0.1350(3) 0.0815(15) Uani 0.26 2 d SP J 10
Cl5D Cl 0.3065(6) 0.0000 0.1200(6) 0.0815(15) Uani 0.12 2 d SP K 11
Cl6A Cl 0.4901(3) 0.5000 0.1087(2) 0.120(2) Uani 0.36 2 d SP L 12
Cl6B Cl 0.5044(4) 0.5000 0.1347(3) 0.120(2) Uani 0.28 2 d SP M 13
Cl6C Cl 0.5122(2) 0.5000 0.1620(2) 0.120(2) Uani 0.36 2 d SPD N 14
Cl7A Cl 0.2550(2) 0.0000 0.4225(2) 0.123(2) Uani 0.48 2 d SP O 15
Cl7B Cl 0.2402(3) 0.0000 0.3921(3) 0.123(2) Uani 0.34 2 d SP P 16
Cl7C Cl 0.2279(6) 0.0000 0.3678(6) 0.123(2) Uani 0.18 2 d SP Q 17
Cl8A Cl 0.12141(16) 0.3632(5) 0.49460(16) 0.0628(10) Uani 0.25 1 d P R 18
Cl8B Cl -0.10664(19) 0.3450(7) 0.48074(18) 0.0628(10) Uani 0.20 1 d PD S 19
Cl8C Cl 0.34543(18) 0.1509(6) 0.50891(19) 0.0628(10) Uani 0.22 1 d P T 20
Cl8D Cl 0.3540(3) 0.0953(9) 0.5237(3) 0.0628(10) Uani 0.14 1 d P U 21
Cl8E Cl 0.3888(2) 0.1112(7) 0.4753(2) 0.0628(10) Uani 0.19 1 d P V 22
Cl9A Cl -0.12725(18) 0.6395(5) 0.27353(18) 0.1006(14) Uani 0.33 1 d PU W 23
Cl9B Cl 0.4076(3) 0.2014(7) 0.2436(3) 0.1006(14) Uani 0.19 1 d PDU X 24
Cl9C Cl -0.1130(3) 0.6887(8) 0.2568(3) 0.1006(14) Uani 0.22 1 d PU Y 25
Cl9D Cl 0.3839(3) 0.2636(11) 0.2444(4) 0.1006(14) Uani 0.14 1 d PDU Z 26
Cl9E Cl -0.0973(5) 0.5520(14) 0.2281(5) 0.1006(14) Uani 0.12 1 d PU . 27
O1W O 0.30628(12) 0.5000 0.18978(14) 0.0256(12) Uani 0.78 2 d SP A 28
H1W H 0.3130 0.5567 0.1776 0.038 Uiso 0.39 1 d P B 28
H1Y H 0.3130 0.4434 0.1776 0.038 Uiso 0.39 1 d P C 28
O52W O 0.3192(6) 0.4313(18) 0.2119(7) 0.0256(12) Uani 0.11 1 d P D 29
H52W H 0.3159 0.4279 0.1823 0.038 Uiso 0.11 1 d P E 29
H52Y H 0.3104 0.4986 0.2150 0.038 Uiso 0.22 2 d SP F 29
O2W O 0.08651(12) 0.5000 0.16364(12) 0.0479(13) Uani 1 2 d S G 30
H2W H 0.1118 0.5000 0.1767 0.072 Uiso 1 2 d S H 30
H2Y H 0.0920 0.5000 0.1387 0.072 Uiso 1 2 d S I 30
O3W O 0.53840(15) 0.5000 0.23459(14) 0.0541(15) Uani 1 2 d S J 31
H3W H 0.5118 0.5000 0.2320 0.081 Uiso 1 2 d S K 31
H3Y H 0.5459 0.5000 0.2593 0.081 Uiso 1 2 d S L 31
O4W O 0.11522(13) 0.5000 0.40393(14) 0.0466(13) Uani 1 2 d S M 32
H4W H 0.0995 0.5237 0.4226 0.070 Uiso 0.50 1 d P N 32
H4Y H 0.1374 0.4767 0.4162 0.070 Uiso 0.50 1 d P O 32
O5W O 0.28403(15) 0.0000 0.49536(15) 0.0569(15) Uani 1 2 d S P 33
H5W H 0.2804 0.0000 0.4692 0.085 Uiso 1 2 d S Q 33
H5Y H 0.2603 0.0000 0.5058 0.085 Uiso 1 2 d S R 33
O6W O -0.04433(16) 0.0000 0.40400(18) 0.0667(18) Uani 1 2 d S S 34
H6W H -0.0271 0.0000 0.3853 0.100 Uiso 1 2 d S T 34
H6Y H -0.0689 0.0000 0.3952 0.100 Uiso 1 2 d S U 34
O7W O 0.19543(17) 0.0000 0.29973(16) 0.0693(18) Uani 1 2 d S V 35
H7W H 0.1872 0.0000 0.2752 0.104 Uiso 1 2 d S W 35
H7Y H 0.2219 0.0000 0.3015 0.104 Uiso 1 2 d S X 35
O8W O 0.46442(16) 0.5000 0.03682(14) 0.0639(17) Uani 1 2 d S Y 36
H8W H 0.4891 0.5000 0.0467 0.096 Uiso 1 2 d S Z 36
H8Y H 0.4475 0.5000 0.0561 0.096 Uiso 1 2 d S A 36
O9W O 0.37596(16) 0.0000 0.14586(17) 0.0689(18) Uani 1 2 d S B 37
H9W H 0.3502 0.0000 0.1507 0.103 Uiso 1 2 d S C 37
H9Y H 0.3897 0.0000 0.1686 0.103 Uiso 1 2 d S D 37
O10W O -0.07486(17) 0.5000 0.30349(17) 0.082(2) Uani 1 2 d S E 38
H10W H -0.1005 0.5000 0.3064 0.122 Uiso 1 2 d S F 38
H10Y H -0.0684 0.5000 0.2789 0.122 Uiso 1 2 d S G 38
O11W O 0.2828(3) 0.5000 0.3345(2) 0.076(3) Uani 0.78 2 d SP H 39
H11W H 0.3027 0.5000 0.3170 0.114 Uiso 0.78 2 d SP I 39
H11Y H 0.2934 0.5000 0.3579 0.114 Uiso 0.78 2 d SP J 39
O12W O 0.322(3) 0.5000 0.355(3) 0.076(3) Uani 0.06 2 d SP K 40
H12W H 0.3330 0.5000 0.3244 0.114 Uiso 0.06 2 d SP L 40
H12Y H 0.3450 0.5000 0.3654 0.114 Uiso 0.06 2 d SP M 40
O13W O 0.3135(14) 0.5000 0.3339(12) 0.076(3) Uani 0.16 2 d SP N 41
H13W H 0.3080 0.5000 0.3089 0.114 Uiso 0.16 2 d SP O 41
H13Y H 0.2874 0.5000 0.3452 0.114 Uiso 0.16 2 d SP P 41
O14W O 0.1713(6) 0.5000 0.0732(5) 0.097(5) Uani 0.38 2 d SPU Q 42
H14W H 0.1458 0.5000 0.0803 0.146 Uiso 0.38 2 d SP R 42
H14Y H 0.1869 0.5000 0.0943 0.146 Uiso 0.38 2 d SP S 42
O15W O 0.5563(8) 0.0000 0.0903(6) 0.097(5) Uani 0.30 2 d SPU T 43
H15Y H 0.5542 0.0000 0.0647 0.146 Uiso 0.30 2 d SP U 43
O54W O 0.5352(9) -0.0982(13) 0.0496(7) 0.097(5) Uani 0.16 1 d PD V 44
H54Y H 0.5430 -0.0359 0.0584 0.146 Uiso 0.16 1 d PD W 44
O16W O 0.02702(16) 0.0000 0.43168(17) 0.050(2) Uani 0.73 2 d SP X 45
H16W H 0.0466 0.0000 0.4494 0.076 Uiso 0.73 2 d SP Y 45
H16Y H 0.0039 0.0000 0.4432 0.076 Uiso 0.73 2 d SP Z 45
O17W O 0.0391(6) 0.066(2) 0.4408(6) 0.050(2) Uani 0.14 1 d P A 46
H17W H 0.0164 0.0558 0.4536 0.076 Uiso 0.14 1 d P B 46
H17Y H 0.0564 0.0955 0.4580 0.076 Uiso 0.14 1 d P C 46
O18W O 0.3210(2) 0.4215(5) 0.4277(2) 0.0320(18) Uani 0.35 1 d P D 47
H18W H 0.2995 0.4292 0.4421 0.048 Uiso 0.35 1 d P E 47
H18Y H 0.3405 0.3969 0.4429 0.048 Uiso 0.35 1 d P F 47
O19W O 0.1945(4) 0.0000 0.5711(4) 0.0320(18) Uani 0.30 2 d SP G 48
H19W H 0.2186 0.0000 0.5620 0.048 Uiso 0.30 2 d SP H 48
H19Y H 0.1953 0.0000 0.5969 0.048 Uiso 0.30 2 d SP I 48
O20W O 0.0567(3) 0.1519(7) 0.5048(3) 0.046(2) Uani 0.31 1 d P J 49
H20W H 0.0352 0.1157 0.5034 0.069 Uiso 0.64 1 d P K 49
H20Y H 0.0608 0.1793 0.5283 0.069 Uiso 0.64 1 d P L 49
O21W O 0.0582(6) 0.1173(13) 0.4705(5) 0.046(2) Uani 0.17 1 d P M 50
H21W H 0.0440 0.1780 0.4739 0.069 Uiso 0.36 1 d P N 50
H21Y H 0.0772 0.1146 0.4881 0.069 Uiso 0.36 1 d P O 50
O22W O 0.0479(3) 0.1932(7) 0.5207(3) 0.046(2) Uani 0.33 1 d P P 51
O23W O 0.0384(6) 0.1484(13) 0.5185(5) 0.046(2) Uani 0.19 1 d P Q 52
O24W O 0.0204(3) 0.5000 0.3548(3) 0.046(2) Uani 0.34 2 d SP R 53
H24W H -0.0053 0.5000 0.3589 0.069 Uiso 0.34 2 d SP S 53
H24Y H 0.0337 0.5000 0.3780 0.069 Uiso 0.34 2 d SP T 53
O25W O 0.0433(3) 0.5000 0.3741(3) 0.046(2) Uani 0.34 2 d SP U 54
H25W H 0.0676 0.5000 0.3672 0.069 Uiso 0.34 2 d SP V 54
H25Y H 0.0396 0.5000 0.3989 0.069 Uiso 0.34 2 d SP W 54
O26W O -0.0040(4) 0.5000 0.3362(4) 0.046(2) Uani 0.32 2 d SP X 55
H26W H -0.0028 0.5000 0.3109 0.069 Uiso 0.32 2 d SP Y 55
H26Y H -0.0287 0.5000 0.3437 0.069 Uiso 0.32 2 d SP Z 55
O27W O 0.3855(2) 0.2877(5) 0.0133(2) 0.068(2) Uani 0.50 1 d PU A 56
H27W H 0.4097 0.2965 0.0178 0.101 Uiso 0.50 1 d P B 56
H27Y H 0.3714 0.3456 0.0102 0.101 Uiso 0.50 1 d P C 56
O28W O 0.1632(2) 0.1245(7) 0.2423(2) 0.071(3) Uani 0.50 1 d P D 57
H28W H 0.1717 0.1890 0.2499 0.106 Uiso 0.50 1 d P E 57
H28Y H 0.1384 0.1190 0.2512 0.106 Uiso 0.50 1 d P F 57
O29W O 0.3705(3) 0.3296(11) 0.3351(4) 0.114(5) Uani 0.43 1 d P G 58
H29W H 0.3506 0.3676 0.3255 0.150 Uiso 0.50 1 d P H 58
H29Y H 0.3930 0.3653 0.3331 0.150 Uiso 0.50 1 d P I 58
O53W O -0.107(2) 0.144(7) 0.378(2) 0.114(5) Uani 0.07 1 d P J 59
O30W O 0.3517(2) 0.2101(7) -0.0577(3) 0.075(3) Uani 0.50 1 d PU K 60
H30W H 0.3369 0.2669 -0.0561 0.113 Uiso 0.50 1 d P L 60
H30Y H 0.3690 0.2104 -0.0370 0.113 Uiso 0.50 1 d P M 60
O31W O 0.2285(4) 0.3272(11) 0.2432(4) 0.142(5) Uani 0.50 1 d PU N 61
H31W H 0.2233 0.2603 0.2519 0.150 Uiso 0.50 1 d P O 61
H31Y H 0.2190 0.3691 0.2618 0.150 Uiso 0.50 1 d P P 61
O32W O 0.1346(3) 0.0376(8) -0.0103(3) 0.116(4) Uani 0.50 1 d PU . 62
H32W H 0.1267 0.0428 0.0144 0.150 Uiso 0.50 1 d P Q 62
H32Y H 0.1202 -0.0156 -0.0214 0.150 Uiso 0.50 1 d P R 62
O33W O -0.0444(5) 0.0000 0.3100(5) 0.095(6) Uani 0.50 2 d SP S 63
H33W H -0.0368 0.0000 0.2847 0.143 Uiso 1 2 d S T 63
H33Y H -0.0714 0.0000 0.3086 0.143 Uiso 1 2 d S U 63
O34W O 0.1676(3) 0.0000 0.0452(3) 0.048(3) Uani 0.50 2 d SP V 64
O35W O 0.2157(4) 0.5000 0.1372(4) 0.087(3) Uani 0.56 2 d SPU W 65
H35W H 0.2225 0.5000 0.1125 0.130 Uiso 0.56 2 d SP X 65
H35Y H 0.1894 0.5000 0.1382 0.130 Uiso 0.56 2 d SP Y 65
O47W O 0.2218(8) 0.5000 0.1586(8) 0.087(3) Uani 0.28 2 d SPU Z 66
H47W H 0.2135 0.5000 0.1827 0.130 Uiso 0.28 2 d SP A 66
H47Y H 0.2490 0.5000 0.1601 0.130 Uiso 0.28 2 d SP B 66
O51W O 0.2039(17) 0.426(5) 0.1384(18) 0.087(3) Uani 0.08 1 d P C 67
H51W H 0.2168 0.3656 0.1330 0.130 Uiso 0.08 1 d P D 67
H51Y H 0.2040 0.4657 0.1180 0.130 Uiso 0.08 1 d P E 67
O36W O 0.1992(5) 0.5000 0.3275(3) 0.089(5) Uani 0.50 2 d SP F 68
H36W H 0.2240 0.5000 0.3358 0.133 Uiso 0.50 2 d SP G 68
H36Y H 0.1829 0.5000 0.3466 0.133 Uiso 0.50 2 d SP H 68
O37W O 0.4470(4) 0.0000 0.0617(4) 0.088(5) Uani 0.50 2 d SP I 69
H37W H 0.4724 0.0000 0.0674 0.132 Uiso 0.50 2 d SP J 69
H37Y H 0.4432 0.0000 0.0355 0.132 Uiso 0.50 2 d SP K 69
O38W O 0.3892(4) 0.3730(11) 0.4262(5) 0.059(5) Uani 0.25 1 d PU L 70
H38W H 0.3703 0.3265 0.4321 0.088 Uiso 0.25 1 d P M 70
H38Y H 0.3871 0.3805 0.3995 0.088 Uiso 0.25 1 d P N 70
O39W O 0.1380(6) 0.3488(17) 0.0778(7) 0.099(6) Uani 0.25 1 d PU O 71
H39W H 0.1568 0.3954 0.0854 0.148 Uiso 0.25 1 d P P 71
H39Y H 0.1353 0.3044 0.0983 0.148 Uiso 0.25 1 d P Q 71
O40W O 0.1494(4) 0.3594(10) 0.1864(5) 0.059(4) Uani 0.25 1 d PU R 72
H40W H 0.1675 0.3744 0.2013 0.089 Uiso 0.25 1 d P S 72
H40Y H 0.1541 0.3676 0.1606 0.089 Uiso 0.25 1 d P T 72
O41W O 0.3165(4) 0.3683(10) 0.2553(5) 0.059(4) Uani 0.25 1 d PU U 73
H41W H 0.3426 0.3627 0.2623 0.089 Uiso 0.25 1 d P V 73
H41Y H 0.3026 0.3740 0.2760 0.089 Uiso 0.25 1 d P W 73
O42W O 0.3494(4) 0.2898(11) -0.0393(4) 0.051(4) Uani 0.25 1 d PU X 74
H42W H 0.3557 0.2309 -0.0487 0.077 Uiso 0.25 1 d P Y 74
H42Y H 0.3620 0.3006 -0.0157 0.077 Uiso 0.25 1 d P Z 74
O43W O 0.4524 0.1992(18) 0.0118(7) 0.105(6) Uani 0.25 1 d PU A 75
H43W H 0.4519 0.2411 0.0202 0.158 Uiso 0.25 1 d P B 75
H43Y H 0.4403 0.1346 0.0120 0.158 Uiso 0.25 1 d P C 75
O44W O 0.1464(4) 0.1788(11) 0.2580(4) 0.052(4) Uani 0.25 1 d PU D 76
H44W H 0.1707 0.2201 0.2599 0.078 Uiso 0.25 1 d P E 76
H44Y H 0.1346 0.2034 0.2803 0.078 Uiso 0.25 1 d P F 76
O45W O -0.0388(4) 0.0000 0.3341(6) 0.125(8) Uani 0.50 2 d SP G 77
H45W H -0.0562 0.0000 0.3135 0.150 Uiso 0.50 2 d SP H 77
H45Y H -0.0143 0.0000 0.3243 0.150 Uiso 0.50 2 d SP I 77
O46W O 0.1895(6) 0.0000 0.0749(7) 0.155(9) Uani 0.50 2 d SP J 78
H46W H 0.1668 0.0000 0.0609 0.150 Uiso 0.50 2 d SP K 78
H46Y H 0.1827 0.0000 0.1005 0.150 Uiso 0.50 2 d SP L 78
O48W O 0.3877(5) 0.3795(14) 0.4039(6) 0.071(5) Uani 0.25 1 d PU M 79
H48Y H 0.4001 0.3384 0.3872 0.107 Uiso 0.25 1 d P N 79
O49W O 0.1380 0.2670 0.2500 0.088(6) Uani 0.25 1 d PU O 80
H49W H 0.1531 0.2346 0.2684 0.132 Uiso 0.25 1 d P P 80
H49Y H 0.1418 0.2375 0.2273 0.132 Uiso 0.25 1 d P Q 80
O50W O 0.4371(5) 0.1543(13) 0.0107(5) 0.067(4) Uani 0.25 1 d PU R 81
H50W H 0.4450 0.2262 0.0131 0.100 Uiso 0.25 1 d P S 81
H50Y H 0.4584 0.1191 0.0117 0.100 Uiso 0.25 1 d P T 81

loop_
_atom_site_aniso_label
_atom_site_aniso_U_11
_atom_site_aniso_U_22
_atom_site_aniso_U_33
_atom_site_aniso_U_23
_atom_site_aniso_U_13
_atom_site_aniso_U_12
O1 0.026(2) 0.037(2) 0.022(2) 0.000 -0.0043(16) 0.000
O2 0.0384(17) 0.0311(16) 0.0318(16) -0.0081(13) -0.0083(13) 0.0050(14)
O3 0.0310(16) 0.0317(16) 0.0390(18) -0.0055(14) -0.0112(14) 0.0054(13)
O4 0.031(2) 0.104(4) 0.033(3) 0.000 -0.007(2) 0.000
O5 0.0322(17) 0.088(3) 0.0339(19) -0.0045(18) -0.0124(15) -0.0177(18)
O6 0.0354(17) 0.050(2) 0.0366(18) -0.0048(15) -0.0043(14) -0.0025(15)
N1 0.0261(18) 0.038(2) 0.037(2) -0.0041(17) -0.0007(16) -0.0046(16)
N2 0.033(2) 0.068(3) 0.026(2) 0.0100(19) -0.0096(16) -0.016(2)
N3 0.036(2) 0.034(2) 0.0296(19) -0.0009(16) -0.0098(16) -0.0051(16)
N4 0.041(2) 0.034(2) 0.031(2) -0.0031(17) -0.0020(17) -0.0061(17)
N5 0.032(2) 0.082(3) 0.027(2) -0.004(2) -0.0028(17) -0.011(2)
N6 0.041(2) 0.054(2) 0.028(2) -0.0059(18) -0.0028(17) -0.013(2)
N7 0.038(2) 0.031(2) 0.0281(19) -0.0028(16) -0.0101(16) -0.0025(16)
N8 0.0304(19) 0.035(2) 0.0289(19) -0.0008(16) -0.0060(16) -0.0001(16)
N9 0.036(2) 0.037(2) 0.031(2) 0.0009(17) -0.0045(17) -0.0093(17)
N10 0.0290(19) 0.038(2) 0.0283(19) 0.0018(16) -0.0059(16) -0.0007(16)
C1 0.032(3) 0.035(3) 0.021(3) 0.000 -0.007(2) 0.000
C2 0.041(2) 0.034(2) 0.026(2) 0.0005(19) -0.0036(19) -0.005(2)
C3 0.047(3) 0.046(3) 0.027(2) 0.003(2) -0.006(2) -0.020(2)
C4 0.036(3) 0.086(4) 0.033(3) -0.005(3) -0.004(2) -0.028(3)
C5 0.025(2) 0.066(3) 0.024(2) -0.004(2) 0.0020(18) -0.006(2)
C6 0.019(3) 0.083(5) 0.029(4) 0.000 0.004(3) 0.000
C7 0.038(2) 0.022(2) 0.025(2) 0.0014(17) -0.0071(19) -0.0019(18)
C8 0.058(3) 0.031(2) 0.029(2) 0.001(2) -0.008(2) -0.018(2)
C9 0.045(3) 0.056(3) 0.036(3) 0.004(2) -0.008(2) -0.024(2)
C10 0.043(3) 0.029(2) 0.031(2) -0.0033(19) -0.005(2) 0.006(2)
C11 0.051(3) 0.042(3) 0.032(3) -0.007(2) -0.009(2) -0.015(2)
C12 0.027(2) 0.026(2) 0.033(2) -0.0015(18) -0.0027(19) 0.0085(18)
C13 0.040(2) 0.031(2) 0.031(2) -0.0074(19) -0.002(2) -0.002(2)
C14 0.036(2) 0.035(2) 0.023(2) -0.0028(18) -0.0059(18) -0.0010(19)
C15 0.032(2) 0.039(3) 0.025(2) -0.0063(19) -0.0026(18) -0.002(2)
C16 0.028(3) 0.032(3) 0.040(4) 0.000 0.006(3) 0.000
C17 0.034(3) 0.036(4) 0.031(3) 0.000 -0.005(3) 0.000
O1A 0.039(2) 0.031(2) 0.030(2) 0.000 -0.0061(19) 0.000
O2A 0.0363(17) 0.0345(17) 0.0448(19) 0.0072(15) -0.0064(15) 0.0074(14)
O3A 0.0365(17) 0.0320(16) 0.0382(18) 0.0010(14) -0.0085(14) 0.0058(14)
O4A 0.037(3) 0.067(3) 0.033(3) 0.000 -0.005(2) 0.000
O5A 0.0352(17) 0.055(2) 0.0359(18) 0.0086(16) -0.0083(14) 0.0019(16)
O6A 0.0329(16) 0.0398(17) 0.0344(17) -0.0033(14) -0.0061(14) 0.0047(14)
N1A 0.0324(19) 0.033(2) 0.0284(19) 0.0013(16) -0.0031(16) 0.0033(16)
N2A 0.0275(19) 0.050(2) 0.034(2) 0.0113(18) -0.0069(16) -0.0033(17)
N3A 0.035(2) 0.030(2) 0.035(2) 0.0038(16) -0.0104(17) 0.0073(16)
N4A 0.037(2) 0.030(2) 0.035(2) 0.0059(16) -0.0065(17) 0.0077(16)
N5A 0.032(2) 0.056(3) 0.033(2) 0.0043(19) -0.0071(17) -0.0041(19)
N6A 0.0293(19) 0.040(2) 0.038(2) -0.0015(18) -0.0124(17) 0.0037(17)
N7A 0.0309(19) 0.033(2) 0.038(2) 0.0006(17) -0.0091(16) 0.0091(16)
N8A 0.035(2) 0.035(2) 0.034(2) 0.0001(17) -0.0038(17) -0.0009(17)
N9A 0.037(2) 0.037(2) 0.033(2) 0.0015(17) -0.0060(17) 0.0042(17)
N10A 0.033(2) 0.039(2) 0.029(2) 0.0009(17) -0.0042(16) -0.0017(17)
C1A 0.028(3) 0.033(3) 0.027(3) 0.000 -0.004(3) 0.000
C2A 0.029(2) 0.036(3) 0.040(3) 0.001(2) -0.008(2) -0.006(2)
C3A 0.040(3) 0.033(2) 0.040(3) 0.007(2) -0.010(2) -0.001(2)
C4A 0.029(2) 0.051(3) 0.030(2) 0.018(2) 0.0005(19) -0.003(2)
C5A 0.032(2) 0.042(3) 0.034(2) 0.006(2) 0.0017(19) -0.004(2)
C6A 0.031(3) 0.063(5) 0.024(3) 0.000 -0.002(3) 0.000
C7A 0.034(2) 0.018(2) 0.038(3) 0.0014(18) -0.010(2) 0.0009(17)
C8A 0.030(2) 0.030(2) 0.045(3) 0.007(2) -0.016(2) -0.0025(19)
C9A 0.029(2) 0.044(3) 0.036(3) 0.017(2) -0.010(2) -0.004(2)
C10A 0.035(2) 0.027(2) 0.045(3) -0.003(2) -0.008(2) 0.0032(19)
C11A 0.031(2) 0.032(2) 0.033(2) -0.0063(19) -0.0098(19) 0.0060(19)
C12A 0.036(2) 0.032(2) 0.036(2) 0.001(2) -0.009(2) 0.001(2)
C13A 0.024(2) 0.026(2) 0.035(2) -0.0036(19) 0.0003(18) 0.0055(17)
C14A 0.031(2) 0.038(3) 0.030(2) -0.001(2) -0.0077(19) 0.005(2)
C15A 0.027(2) 0.032(2) 0.036(3) 0.001(2) -0.0054(19) 0.0048(18)
C16A 0.034(3) 0.044(4) 0.031(3) 0.000 0.013(3) 0.000
C17A 0.035(3) 0.039(4) 0.030(3) 0.000 -0.010(3) 0.000
O1B 0.0357(18) 0.054(2) 0.063(2) 0.0067(19) 0.0057(17) -0.0074(17)
O2B 0.0330(17) 0.0432(19) 0.047(2) 0.0062(16) -0.0127(15) -0.0072(15)
O3B 0.033(2) 0.057(3) 0.031(2) 0.000 -0.0077(19) 0.000
O4B 0.057(2) 0.084(3) 0.048(2) 0.015(2) -0.0298(18) -0.021(2)
O5B 0.0380(19) 0.079(3) 0.046(2) 0.0127(19) -0.0185(16) -0.0057(18)
O6B 0.054(3) 0.093(4) 0.047(3) 0.000 -0.022(3) 0.000
N1B 0.052(3) 0.067(3) 0.038(2) 0.012(2) 0.005(2) -0.005(2)
N2B 0.042(2) 0.046(2) 0.040(2) 0.0131(19) -0.0057(19) -0.004(2)
N3B 0.053(3) 0.066(3) 0.036(2) 0.005(2) -0.020(2) -0.009(2)
N4B 0.045(2) 0.060(3) 0.034(2) 0.014(2) -0.0048(19) -0.009(2)
N5B 0.042(2) 0.037(2) 0.038(2) 0.0060(18) -0.0079(18) -0.0026(18)
N6B 0.035(2) 0.036(2) 0.033(2) 0.0011(17) -0.0139(17) 0.0030(17)
N7B 0.040(2) 0.050(2) 0.038(2) 0.0083(19) -0.0123(18) 0.0026(19)
N8B 0.032(2) 0.070(3) 0.040(2) 0.000(2) -0.0038(19) 0.008(2)
N9B 0.031(2) 0.049(2) 0.032(2) 0.0098(18) -0.0040(16) 0.0031(18)
N10B 0.034(2) 0.063(3) 0.039(2) -0.009(2) -0.0013(18) 0.007(2)
C1B 0.061(5) 0.070(6) 0.048(5) 0.000 0.022(4) 0.000
C2B 0.034(3) 0.056(3) 0.040(3) 0.019(2) -0.003(2) -0.013(2)
C3B 0.066(4) 0.065(4) 0.030(3) 0.018(3) -0.008(2) 0.006(3)
C4B 0.055(3) 0.061(3) 0.034(3) 0.019(2) -0.005(2) -0.008(3)
C5B 0.062(3) 0.047(3) 0.030(3) 0.018(2) -0.010(2) -0.006(3)
C6B 0.090(6) 0.061(5) 0.040(4) 0.000 -0.034(4) 0.000
C7B 0.050(3) 0.044(3) 0.047(3) 0.010(2) -0.006(2) -0.008(2)
C8B 0.052(3) 0.050(3) 0.047(3) 0.017(3) -0.014(3) 0.002(3)
C9B 0.033(2) 0.029(2) 0.044(3) -0.002(2) -0.010(2) -0.0037(19)
C10B 0.046(3) 0.035(3) 0.044(3) 0.000(2) -0.009(2) 0.005(2)
C11B 0.053(3) 0.047(3) 0.041(3) -0.004(2) -0.010(2) 0.008(2)
C12B 0.042(3) 0.053(3) 0.040(3) 0.006(2) -0.015(2) 0.008(2)
C13B 0.052(3) 0.044(3) 0.026(2) -0.004(2) -0.010(2) 0.003(2)
C14B 0.034(2) 0.061(3) 0.039(3) -0.002(2) 0.001(2) 0.013(2)
C15B 0.037(4) 0.047(4) 0.024(3) 0.000 0.000(3) 0.000
C16B 0.037(2) 0.064(3) 0.026(2) 0.002(2) 0.000(2) 0.007(2)
C17B 0.025(3) 0.080(6) 0.035(4) 0.000 0.005(3) 0.000
O1C 0.0473(18) 0.0348(17) 0.0275(16) 0.0029(14) -0.0046(14) -0.0064(15)
O2C 0.0436(18) 0.0383(18) 0.0349(18) 0.0065(15) -0.0106(14) -0.0021(15)
O3C 0.037(3) 0.071(3) 0.026(2) 0.000 -0.003(2) 0.000
O4C 0.0414(18) 0.056(2) 0.0288(17) -0.0037(15) -0.0059(14) -0.0054(16)
O5C 0.048(2) 0.070(2) 0.0315(18) -0.0076(17) -0.0070(16) 0.0090(18)
O6C 0.058(3) 0.073(4) 0.021(2) 0.000 -0.004(2) 0.000
N1C 0.038(2) 0.029(2) 0.033(2) -0.0003(16) -0.0072(17) 0.0015(16)
N2C 0.0303(19) 0.039(2) 0.031(2) -0.0038(17) -0.0066(16) -0.0008(17)
N3C 0.033(2) 0.049(2) 0.032(2) -0.0025(18) -0.0041(17) 0.0015(18)
N4C 0.042(2) 0.039(2) 0.034(2) -0.0080(18) -0.0028(18) -0.0010(18)
N5C 0.039(2) 0.036(2) 0.038(2) -0.0039(18) -0.0028(18) -0.0015(18)
N6C 0.034(2) 0.047(2) 0.038(2) -0.0015(19) -0.0018(17) -0.0072(18)
N7C 0.046(2) 0.052(3) 0.036(2) -0.003(2) -0.0047(19) 0.001(2)
N8C 0.037(2) 0.069(3) 0.031(2) -0.004(2) 0.0017(18) 0.010(2)
N9C 0.036(2) 0.056(3) 0.032(2) -0.0033(19) 0.0028(17) -0.0087(19)
N10C 0.038(2) 0.065(3) 0.035(2) -0.006(2) -0.0062(18) 0.006(2)
C1C 0.029(3) 0.033(3) 0.036(4) 0.000 0.004(3) 0.000
C2C 0.040(2) 0.029(2) 0.024(2) 0.0060(18) -0.0020(19) -0.0061(19)
C3C 0.034(2) 0.030(2) 0.032(2) 0.0025(19) 0.0003(19) -0.0050(19)
C4C 0.035(2) 0.033(2) 0.032(2) -0.005(2) -0.0009(19) -0.008(2)
C5C 0.028(2) 0.042(3) 0.032(3) -0.006(2) -0.0015(19) -0.010(2)
C6C 0.031(3) 0.046(4) 0.034(4) 0.000 -0.007(3) 0.000
C7C 0.040(2) 0.026(2) 0.037(3) 0.0102(19) 0.000(2) -0.0028(19)
C8C 0.041(3) 0.044(3) 0.039(3) -0.008(2) -0.008(2) 0.000(2)
C9C 0.038(2) 0.035(3) 0.030(2) 0.001(2) -0.006(2) 0.010(2)
C10C 0.048(3) 0.032(3) 0.044(3) -0.009(2) -0.005(2) 0.007(2)
C11C 0.045(3) 0.042(3) 0.039(3) -0.009(2) 0.000(2) 0.008(2)
C12C 0.042(3) 0.058(3) 0.032(3) -0.015(2) 0.000(2) 0.006(2)
C13C 0.025(2) 0.065(3) 0.040(3) 0.000(2) -0.005(2) 0.005(2)
C14C 0.040(3) 0.060(3) 0.034(3) -0.013(2) 0.008(2) 0.006(2)
C15C 0.020(3) 0.057(4) 0.040(4) 0.000 -0.006(3) 0.000
C16C 0.031(2) 0.067(3) 0.031(3) -0.004(2) 0.004(2) 0.005(2)
C17C 0.042(4) 0.065(5) 0.025(3) 0.000 0.005(3) 0.000
Cl1A 0.0272(9) 0.0210(8) 0.0382(12) 0.000 -0.0083(8) 0.000
Cl1B 0.0272(9) 0.0210(8) 0.0382(12) 0.000 -0.0083(8) 0.000
Cl2A 0.0600(15) 0.0298(9) 0.0515(13) 0.000 -0.0269(11) 0.000
Cl2B 0.0600(15) 0.0298(9) 0.0515(13) 0.000 -0.0269(11) 0.000
Cl3A 0.0632(11) 0.0242(9) 0.1271(19) 0.000 -0.0587(12) 0.000
Cl4A 0.049(2) 0.0213(9) 0.0283(11) 0.000 -0.0107(13) 0.000
Cl4B 0.049(2) 0.0213(9) 0.0283(11) 0.000 -0.0107(13) 0.000
Cl5A 0.073(3) 0.103(4) 0.068(3) 0.000 -0.005(2) 0.000
Cl5B 0.073(3) 0.103(4) 0.068(3) 0.000 -0.005(2) 0.000
Cl5C 0.073(3) 0.103(4) 0.068(3) 0.000 -0.005(2) 0.000
Cl5D 0.073(3) 0.103(4) 0.068(3) 0.000 -0.005(2) 0.000
Cl6A 0.113(4) 0.188(6) 0.059(3) 0.000 -0.019(3) 0.000
Cl6B 0.113(4) 0.188(6) 0.059(3) 0.000 -0.019(3) 0.000
Cl6C 0.113(4) 0.188(6) 0.059(3) 0.000 -0.019(3) 0.000
Cl7A 0.111(4) 0.147(5) 0.108(4) 0.000 -0.026(3) 0.000
Cl7B 0.111(4) 0.147(5) 0.108(4) 0.000 -0.026(3) 0.000
Cl7C 0.111(4) 0.147(5) 0.108(4) 0.000 -0.026(3) 0.000
Cl8A 0.0493(16) 0.084(3) 0.0550(18) -0.0152(16) -0.0018(13) 0.0043(16)
Cl8B 0.0493(16) 0.084(3) 0.0550(18) -0.0152(16) -0.0018(13) 0.0043(16)
Cl8C 0.0493(16) 0.084(3) 0.0550(18) -0.0152(16) -0.0018(13) 0.0043(16)
Cl8D 0.0493(16) 0.084(3) 0.0550(18) -0.0152(16) -0.0018(13) 0.0043(16)
Cl8E 0.0493(16) 0.084(3) 0.0550(18) -0.0152(16) -0.0018(13) 0.0043(16)
Cl9A 0.081(2) 0.128(3) 0.093(3) 0.033(2) 0.002(2) -0.005(2)
Cl9B 0.081(2) 0.128(3) 0.093(3) 0.033(2) 0.002(2) -0.005(2)
Cl9C 0.081(2) 0.128(3) 0.093(3) 0.033(2) 0.002(2) -0.005(2)
Cl9D 0.081(2) 0.128(3) 0.093(3) 0.033(2) 0.002(2) -0.005(2)
Cl9E 0.081(2) 0.128(3) 0.093(3) 0.033(2) 0.002(2) -0.005(2)
O1W 0.006(2) 0.029(3) 0.043(3) 0.000 0.007(2) 0.000
O52W 0.006(2) 0.029(3) 0.043(3) 0.000 0.007(2) 0.000
O2W 0.040(2) 0.065(3) 0.042(3) 0.000 0.035(2) 0.000
O3W 0.059(3) 0.059(3) 0.044(3) 0.000 -0.002(3) 0.000
O4W 0.039(3) 0.044(3) 0.056(3) 0.000 -0.005(2) 0.000
O5W 0.052(3) 0.055(3) 0.063(4) 0.000 -0.005(3) 0.000
O6W 0.067(4) 0.033(3) 0.101(5) 0.000 0.018(3) 0.000
O7W 0.068(4) 0.083(4) 0.058(4) 0.000 0.015(3) 0.000
O8W 0.062(3) 0.091(4) 0.038(3) 0.000 -0.007(3) 0.000
O9W 0.060(3) 0.070(4) 0.077(4) 0.000 0.014(3) 0.000
O10W 0.064(4) 0.117(6) 0.064(4) 0.000 0.020(3) 0.000
O11W 0.131(7) 0.024(3) 0.071(5) 0.000 -0.037(5) 0.000
O12W 0.131(7) 0.024(3) 0.071(5) 0.000 -0.037(5) 0.000
O13W 0.131(7) 0.024(3) 0.071(5) 0.000 -0.037(5) 0.000
O14W 0.159(12) 0.083(9) 0.053(7) 0.000 0.047(8) 0.000
O15W 0.159(12) 0.083(9) 0.053(7) 0.000 0.047(8) 0.000
O54W 0.159(12) 0.083(9) 0.053(7) 0.000 0.047(8) 0.000
O16W 0.024(3) 0.098(6) 0.029(3) 0.000 -0.006(3) 0.000
O17W 0.024(3) 0.098(6) 0.029(3) 0.000 -0.006(3) 0.000
O18W 0.045(4) 0.019(3) 0.030(4) -0.006(4) -0.018(3) -0.013(4)
O19W 0.045(4) 0.019(3) 0.030(4) -0.006(4) -0.018(3) -0.013(4)
O20W 0.074(5) 0.035(4) 0.029(4) -0.006(3) 0.003(3) 0.041(4)
O21W 0.074(5) 0.035(4) 0.029(4) -0.006(3) 0.003(3) 0.041(4)
O22W 0.074(5) 0.035(4) 0.029(4) -0.006(3) 0.003(3) 0.041(4)
O23W 0.074(5) 0.035(4) 0.029(4) -0.006(3) 0.003(3) 0.041(4)
O24W 0.020(4) 0.086(6) 0.030(4) 0.000 -0.013(3) 0.000
O25W 0.020(4) 0.086(6) 0.030(4) 0.000 -0.013(3) 0.000
O26W 0.020(4) 0.086(6) 0.030(4) 0.000 -0.013(3) 0.000
O27W 0.092(5) 0.044(4) 0.071(4) -0.002(3) 0.061(4) -0.008(4)
O28W 0.052(4) 0.108(7) 0.053(5) 0.021(5) 0.018(4) 0.037(5)
O29W 0.102(8) 0.134(11) 0.111(9) -0.010(8) 0.064(7) -0.053(8)
O53W 0.102(8) 0.134(11) 0.111(9) -0.010(8) 0.064(7) -0.053(8)
O30W 0.050(4) 0.095(6) 0.080(5) 0.028(5) -0.014(4) -0.010(4)
O31W 0.147(8) 0.139(8) 0.140(8) -0.031(6) 0.038(6) -0.012(7)
O32W 0.142(7) 0.116(8) 0.090(6) -0.014(5) 0.019(5) -0.015(6)
O33W 0.102(12) 0.062(9) 0.122(14) 0.000 -0.010(10) 0.000
O34W 0.037(5) 0.072(7) 0.035(5) 0.000 0.008(4) 0.000
O35W 0.084(5) 0.078(5) 0.098(6) 0.000 -0.001(5) 0.000
O47W 0.084(5) 0.078(5) 0.098(6) 0.000 -0.001(5) 0.000
O51W 0.084(5) 0.078(5) 0.098(6) 0.000 -0.001(5) 0.000
O36W 0.172(14) 0.035(6) 0.061(8) 0.000 0.021(9) 0.000
O37W 0.082(9) 0.077(9) 0.106(11) 0.000 0.027(8) 0.000
O38W 0.047(8) 0.047(9) 0.081(12) 0.015(9) -0.018(8) -0.004(7)
O39W 0.089(9) 0.102(9) 0.104(9) -0.016(7) -0.007(7) -0.006(7)
O40W 0.068(7) 0.035(6) 0.075(7) -0.014(6) -0.003(6) 0.012(6)
O41W 0.062(7) 0.034(6) 0.079(7) 0.011(6) -0.019(6) -0.006(5)
O42W 0.029(5) 0.075(7) 0.049(6) 0.029(6) 0.009(5) -0.009(5)
O43W 0.117(9) 0.105(9) 0.094(9) 0.016(7) -0.007(7) -0.023(7)
O44W 0.049(6) 0.062(7) 0.047(6) 0.014(5) 0.019(5) 0.031(6)
O45W 0.043(8) 0.20(2) 0.133(17) 0.000 0.006(10) 0.000
O46W 0.140(15) 0.096(13) 0.24(2) 0.000 0.106(16) 0.000
O48W 0.067(8) 0.066(8) 0.081(8) 0.005(7) 0.001(7) -0.011(6)
O49W 0.059(9) 0.128(14) 0.077(12) -0.008(10) -0.008(8) 0.080(9)
O50W 0.054(7) 0.081(8) 0.065(7) 0.006(7) -0.001(6) 0.002(6)

loop_
_atom_type_symbol
_atom_type_description
_atom_type_scat_dispersion_real
_atom_type_scat_dispersion_imag
_atom_type_scat_source
C C 0.0033 0.0016 'International Tables Vol C Tables 4.2.6.8 and 6.1.1.4'
H H 0.0000 0.0000 'International Tables Vol C Tables 4.2.6.8 and 6.1.1.4'
N N 0.0061 0.0033 'International Tables Vol C Tables 4.2.6.8 and 6.1.1.4'
O O 0.0106 0.0060 'International Tables Vol C Tables 4.2.6.8 and 6.1.1.4'
Cl Cl 0.1484 0.1585 'International Tables Vol C Tables 4.2.6.8 and 6.1.1.4'

loop_
_geom_angle_atom_site_label_1
_geom_angle_atom_site_label_2
_geom_angle_atom_site_label_3
_geom_angle
_geom_angle_site_symmetry_1
_geom_angle_site_symmetry_3
_geom_angle_publ_flag
C1 N1 C5 112.5(4) . . ?
C1 N1 C2 122.4(4) . . ?
C5 N1 C2 125.1(4) . . ?
C6 N2 C5 112.3(4) . . ?
C6 N2 C4 120.7(4) . . ?
C5 N2 C4 126.3(4) . . ?
C7 N3 C3 112.3(4) . . ?
C7 N3 C2 121.4(4) . . ?
C3 N3 C2 124.7(4) . . ?
C7 N4 C8 112.6(4) . . ?
C7 N4 C10 122.4(4) . . ?
C8 N4 C10 124.9(4) . . ?
C4 N5 C9 121.4(4) . . ?
C4 N5 C3 126.3(4) . . ?
C9 N5 C3 112.3(4) . . ?
C9 N6 C8 113.3(4) . . ?
C9 N6 C11 121.1(4) . . ?
C8 N6 C11 125.0(4) . . ?
C12 N7 C13 112.3(4) . . ?
C12 N7 C10 121.2(4) . . ?
C13 N7 C10 124.9(4) . . ?
C12 N8 C14 113.1(4) . . ?
C12 N8 C16 123.1(4) . . ?
C14 N8 C16 123.8(4) . . ?
C15 N9 C11 123.4(4) . . ?
C15 N9 C13 112.2(4) . . ?
C11 N9 C13 124.3(4) . . ?
C15 N10 C17 122.2(4) . . ?
C15 N10 C14 113.3(4) . . ?
C17 N10 C14 124.2(4) . . ?
O1 C1 N1 126.2(3) . 6_565 ?
O1 C1 N1 126.2(3) . . ?
N1 C1 N1 107.6(5) 6_565 . ?
N3 C2 N1 113.3(4) . . ?
N5 C3 N3 114.8(4) . . ?
N5 C3 C8 103.4(4) . . ?
N3 C3 C8 103.8(4) . . ?
N5 C4 N2 115.4(4) . . ?
N1 C5 N2 114.6(4) . . ?
N1 C5 C5 103.7(3) . 6_565 ?
N2 C5 C5 103.9(3) . 6_565 ?
O4 C6 N2 126.4(3) . 6_565 ?
O4 C6 N2 126.4(3) . . ?
N2 C6 N2 107.2(6) 6_565 . ?
O2 C7 N4 125.5(4) . . ?
O2 C7 N3 126.5(4) . . ?
N4 C7 N3 107.9(4) . . ?
N6 C8 N4 116.4(4) . . ?
N6 C8 C3 103.9(4) . . ?
N4 C8 C3 102.9(4) . . ?
O5 C9 N6 127.1(5) . . ?
O5 C9 N5 125.6(5) . . ?
N6 C9 N5 107.1(4) . . ?
N7 C10 N4 113.7(4) . . ?
N9 C11 N6 113.7(4) . . ?
O3 C12 N8 126.8(4) . . ?
O3 C12 N7 125.6(4) . . ?
N8 C12 N7 107.5(4) . . ?
N7 C13 N9 114.6(4) . . ?
N7 C13 C14 103.4(3) . . ?
N9 C13 C14 102.9(4) . . ?
N8 C14 N10 115.3(4) . . ?
N8 C14 C13 103.1(3) . . ?
N10 C14 C13 103.0(4) . . ?
O6 C15 N10 126.9(4) . . ?
O6 C15 N9 124.7(4) . . ?
N10 C15 N9 108.3(4) . . ?
N8 C16 N8 113.3(5) 6_565 . ?
N10 C17 N10 114.1(5) 6_565 . ?
C1A N1A C5A 112.9(4) . . ?
C1A N1A C2A 122.3(4) . . ?
C5A N1A C2A 124.4(4) . . ?
C6A N2A C5A 112.6(4) . . ?
C6A N2A C4A 123.6(4) . . ?
C5A N2A C4A 123.5(4) . . ?
C7A N3A C2A 123.4(4) . . ?
C7A N3A C3A 112.6(4) . . ?
C2A N3A C3A 123.8(4) . . ?
C7A N4A C10A 124.2(4) . . ?
C7A N4A C8A 111.0(4) . . ?
C10A N4A C8A 124.4(4) . . ?
C9A N5A C4A 123.5(4) . . ?
C9A N5A C3A 111.9(4) . . ?
C4A N5A C3A 124.3(4) . . ?
C9A N6A C12A 123.8(4) . . ?
C9A N6A C8A 112.6(4) . . ?
C12A N6A C8A 123.4(4) . . ?
C13A N7A C10A 122.6(4) . . ?
C13A N7A C11A 112.7(4) . . ?
C10A N7A C11A 124.1(4) . . ?
C13A N8A C14A 113.4(4) . . ?
C13A N8A C16A 121.9(4) . . ?
C14A N8A C16A 124.7(4) . . ?
C15A N9A C11A 112.4(4) . . ?
C15A N9A C12A 122.7(4) . . ?
C11A N9A C12A 124.9(4) . . ?
C15A N10A C17A 123.2(4) . . ?
C15A N10A C14A 112.9(4) . . ?
C17A N10A C14A 123.7(4) . . ?
O1A C1A N1A 126.1(3) . . ?
O1A C1A N1A 126.1(3) . 6 ?
N1A C1A N1A 107.8(5) . 6 ?
N3A C2A N1A 113.1(4) . . ?
N5A C3A N3A 115.7(4) . . ?
N5A C3A C8A 103.7(4) . . ?
N3A C3A C8A 102.2(4) . . ?
N5A C4A N2A 113.2(4) . . ?
N1A C5A N2A 115.0(4) . . ?
N1A C5A C5A 103.0(2) . 6 ?
N2A C5A C5A 102.8(3) . 6 ?
O4A C6A N2A 125.5(3) . . ?
O4A C6A N2A 125.5(3) . 6 ?
N2A C6A N2A 109.1(5) . 6 ?
O2A C7A N3A 125.2(4) . . ?
O2A C7A N4A 124.5(4) . . ?
N3A C7A N4A 110.3(4) . . ?
N4A C8A N6A 115.3(4) . . ?
N4A C8A C3A 103.7(3) . . ?
N6A C8A C3A 101.8(4) . . ?
O5A C9A N5A 125.1(5) . . ?
O5A C9A N6A 125.2(4) . . ?
N5A C9A N6A 109.7(4) . . ?
N4A C10A N7A 114.1(4) . . ?
N7A C11A N9A 115.2(4) . . ?
N7A C11A C14A 103.3(4) . . ?
N9A C11A C14A 103.3(3) . . ?
N6A C12A N9A 114.7(4) . . ?
O3A C13A N8A 126.7(4) . . ?
O3A C13A N7A 125.9(4) . . ?
N8A C13A N7A 107.4(4) . . ?
N8A C14A N10A 116.0(4) . . ?
N8A C14A C11A 103.0(3) . . ?
N10A C14A C11A 102.7(4) . . ?
O6A C15A N10A 125.9(4) . . ?
O6A C15A N9A 125.2(4) . . ?
N10A C15A N9A 108.7(4) . . ?
N8A C16A N8A 114.4(5) . 6 ?
N10A C17A N10A 113.8(5) 6 . ?
C2B N1B C3B 112.2(5) . . ?
C2B N1B C1B 123.5(5) . . ?
C3B N1B C1B 124.2(5) . . ?
C2B N2B C4B 111.5(4) . . ?
C2B N2B C7B 121.3(4) . . ?
C4B N2B C7B 123.6(4) . . ?
C5B N3B C3B 112.1(5) . . ?
C5B N3B C6B 123.0(6) . . ?
C3B N3B C6B 123.1(6) . . ?
C5B N4B C4B 112.2(5) . . ?
C5B N4B C8B 122.4(5) . . ?
C4B N4B C8B 125.1(5) . . ?
C9B N5B C7B 122.8(4) . . ?
C9B N5B C10B 111.9(4) . . ?
C7B N5B C10B 125.3(4) . . ?
C9B N6B C13B 123.4(4) . . ?
C9B N6B C11B 111.5(4) . . ?
C13B N6B C11B 124.8(4) . . ?
C12B N7B C8B 122.9(4) . . ?
C12B N7B C10B 111.2(4) . . ?
C8B N7B C10B 124.6(4) . . ?
C12B N8B C14B 122.5(4) . . ?
C12B N8B C11B 111.6(4) . . ?
C14B N8B C11B 125.5(4) . . ?
C15B N9B C16B 112.1(4) . . ?
C15B N9B C13B 123.3(4) . . ?
C16B N9B C13B 124.4(4) . . ?
C17B N10B C16B 110.8(5) . . ?
C17B N10B C14B 123.0(4) . . ?
C16B N10B C14B 126.0(4) . . ?
N1B C1B N1B 113.1(6) . 6 ?
O1B C2B N2B 126.1(5) . . ?
O1B C2B N1B 125.8(5) . . ?
N2B C2B N1B 108.1(4) . . ?
N3B C3B N1B 117.1(5) . . ?
N3B C3B C4B 104.4(5) . . ?
N1B C3B C4B 102.2(4) . . ?
N4B C4B N2B 116.3(4) . . ?
N4B C4B C3B 102.2(5) . . ?
N2B C4B C3B 104.1(4) . . ?
O4B C5B N3B 127.6(5) . . ?
O4B C5B N4B 124.7(5) . . ?
N3B C5B N4B 107.6(5) . . ?
N3B C6B N3B 113.2(6) . 6 ?
N5B C7B N2B 113.5(4) . . ?
N7B C8B N4B 113.2(4) . . ?
O2B C9B N6B 124.4(4) . . ?
O2B C9B N5B 125.6(5) . . ?
N6B C9B N5B 109.8(4) . . ?
N5B C10B N7B 114.0(4) . . ?
N5B C10B C11B 103.8(4) . . ?
N7B C10B C11B 102.8(4) . . ?
N8B C11B N6B 114.2(4) . . ?
N8B C11B C10B 105.0(4) . . ?
N6B C11B C10B 102.9(4) . . ?
O5B C12B N8B 125.7(5) . . ?
O5B C12B N7B 125.3(5) . . ?
N8B C12B N7B 108.9(4) . . ?
N6B C13B N9B 113.4(4) . . ?
N8B C14B N10B 113.8(4) . . ?
O3B C15B N9B 125.6(3) . . ?
O3B C15B N9B 125.6(3) . 6 ?
N9B C15B N9B 108.8(6) . 6 ?
N10B C16B N9B 114.6(4) . . ?
N10B C16B C16B 104.1(3) . 6 ?
N9B C16B C16B 103.4(3) . 6 ?
O6B C17B N10B 124.9(3) . 6 ?
O6B C17B N10B 124.9(3) . . ?
N10B C17B N10B 110.1(6) 6 . ?
C2C N1C C3C 112.6(4) . . ?
C2C N1C C1C 122.2(4) . . ?
C3C N1C C1C 125.2(4) . . ?
C2C N2C C7C 121.9(4) . . ?
C2C N2C C4C 112.0(4) . . ?
C7C N2C C4C 123.9(4) . . ?
C5C N3C C6C 122.1(4) . . ?
C5C N3C C3C 112.0(4) . . ?
C6C N3C C3C 125.6(4) . . ?
C5C N4C C8C 123.6(4) . . ?
C5C N4C C4C 112.5(4) . . ?
C8C N4C C4C 123.9(4) . . ?
C9C N5C C10C 112.2(4) . . ?
C9C N5C C7C 123.1(4) . . ?
C10C N5C C7C 124.5(4) . . ?
C9C N6C C11C 113.0(4) . . ?
C9C N6C C13C 121.8(4) . . ?
C11C N6C C13C 125.1(4) . . ?
C12C N7C C10C 112.4(4) . . ?
C12C N7C C8C 122.5(4) . . ?
C10C N7C C8C 124.7(4) . . ?
C12C N8C C11C 112.8(4) . . ?
C12C N8C C14C 121.4(4) . . ?
C11C N8C C14C 124.3(4) . . ?
C15C N9C C13C 122.0(4) . . ?
C15C N9C C16C 112.0(4) . . ?
C13C N9C C16C 124.9(4) . . ?
C17C N10C C16C 113.3(5) . . ?
C17C N10C C14C 121.3(4) . . ?
C16C N10C C14C 125.4(4) . . ?
N1C C1C N1C 113.6(5) . 6_565 ?
O1C C2C N2C 126.6(4) . . ?
O1C C2C N1C 125.1(4) . . ?
N2C C2C N1C 108.1(4) . . ?
N1C C3C N3C 116.7(4) . . ?
N1C C3C C4C 103.6(4) . . ?
N3C C3C C4C 103.3(4) . . ?
N4C C4C N2C 114.5(4) . . ?
N4C C4C C3C 103.2(4) . . ?
N2C C4C C3C 103.1(4) . . ?
O4C C5C N4C 125.7(4) . . ?
O4C C5C N3C 125.6(5) . . ?
N4C C5C N3C 108.7(4) . . ?
N3C C6C N3C 113.7(5) . 6_565 ?
N2C C7C N5C 113.2(4) . . ?
N4C C8C N7C 113.4(4) . . ?
O2C C9C N6C 126.1(4) . . ?
O2C C9C N5C 124.8(4) . . ?
N6C C9C N5C 109.1(4) . . ?
N5C C10C N7C 115.2(4) . . ?
N5C C10C C11C 102.9(4) . . ?
N7C C10C C11C 102.5(4) . . ?
N8C C11C N6C 115.8(4) . . ?
N8C C11C C10C 103.6(4) . . ?
N6C C11C C10C 102.5(4) . . ?
O5C C12C N7C 126.3(5) . . ?
O5C C12C N8C 125.4(5) . . ?
N7C C12C N8C 108.3(4) . . ?
N9C C13C N6C 113.0(4) . . ?
N8C C14C N10C 112.6(4) . . ?
O3C C15C N9C 125.9(3) . 6_565 ?
O3C C15C N9C 125.9(3) . . ?
N9C C15C N9C 108.2(6) 6_565 . ?
N10C C16C N9C 114.6(4) . . ?
N10C C16C C16C 103.1(3) . 6_565 ?
N9C C16C C16C 103.5(3) . 6_565 ?
O6C C17C N10C 126.5(3) . 6_565 ?
O6C C17C N10C 126.5(3) . . ?
N10C C17C N10C 107.0(6) 6_565 . ?

loop_
_geom_bond_atom_site_label_1
_geom_bond_atom_site_label_2
_geom_bond_distance
_geom_bond_site_symmetry_2
_geom_bond_publ_flag
O1 C1 1.234(7) . ?
O2 C7 1.222(5) . ?
O3 C12 1.211(5) . ?
O4 C6 1.228(8) . ?
O5 C9 1.223(6) . ?
O6 C15 1.219(5) . ?
N1 C1 1.368(5) . ?
N1 C5 1.433(6) . ?
N1 C2 1.453(6) . ?
N2 C6 1.379(6) . ?
N2 C5 1.444(6) . ?
N2 C4 1.464(7) . ?
N3 C7 1.370(6) . ?
N3 C3 1.440(6) . ?
N3 C2 1.446(6) . ?
N4 C7 1.365(6) . ?
N4 C8 1.451(6) . ?
N4 C10 1.453(6) . ?
N5 C4 1.384(7) . ?
N5 C9 1.393(6) . ?
N5 C3 1.438(7) . ?
N6 C9 1.369(7) . ?
N6 C8 1.427(6) . ?
N6 C11 1.454(6) . ?
N7 C12 1.373(6) . ?
N7 C13 1.442(6) . ?
N7 C10 1.451(6) . ?
N8 C12 1.360(6) . ?
N8 C14 1.441(6) . ?
N8 C16 1.454(5) . ?
N9 C15 1.371(6) . ?
N9 C11 1.447(6) . ?
N9 C13 1.464(6) . ?
N10 C15 1.341(6) . ?
N10 C17 1.455(5) . ?
N10 C14 1.460(6) . ?
C1 N1 1.368(5) 6_565 ?
C3 C8 1.545(7) . ?
C5 C5 1.528(11) 6_565 ?
C6 N2 1.379(6) 6_565 ?
C13 C14 1.540(6) . ?
C16 N8 1.454(5) 6_565 ?
C17 N10 1.455(5) 6_565 ?
O1A C1A 1.223(7) . ?
O2A C7A 1.254(5) . ?
O3A C13A 1.216(5) . ?
O4A C6A 1.229(8) . ?
O5A C9A 1.232(6) . ?
O6A C15A 1.223(5) . ?
N1A C1A 1.366(5) . ?
N1A C5A 1.441(6) . ?
N1A C2A 1.448(6) . ?
N2A C6A 1.352(5) . ?
N2A C5A 1.456(6) . ?
N2A C4A 1.457(6) . ?
N3A C7A 1.352(6) . ?
N3A C2A 1.436(6) . ?
N3A C3A 1.453(6) . ?
N4A C7A 1.362(6) . ?
N4A C10A 1.421(6) . ?
N4A C8A 1.457(6) . ?
N5A C9A 1.356(6) . ?
N5A C4A 1.432(6) . ?
N5A C3A 1.448(6) . ?
N6A C9A 1.356(6) . ?
N6A C12A 1.427(6) . ?
N6A C8A 1.462(6) . ?
N7A C13A 1.384(6) . ?
N7A C10A 1.438(6) . ?
N7A C11A 1.439(6) . ?
N8A C13A 1.361(6) . ?
N8A C14A 1.446(6) . ?
N8A C16A 1.449(5) . ?
N9A C15A 1.371(6) . ?
N9A C11A 1.445(6) . ?
N9A C12A 1.447(6) . ?
N10A C15A 1.347(6) . ?
N10A C17A 1.453(5) . ?
N10A C14A 1.456(6) . ?
C1A N1A 1.366(5) 6 ?
C3A C8A 1.575(7) . ?
C5A C5A 1.560(10) 6 ?
C6A N2A 1.352(5) 6 ?
C11A C14A 1.557(7) . ?
C16A N8A 1.449(5) 6 ?
C17A N10A 1.453(5) 6 ?
O1B C2B 1.230(6) . ?
O2B C9B 1.232(5) . ?
O3B C15B 1.229(8) . ?
O4B C5B 1.228(7) . ?
O5B C12B 1.228(6) . ?
O6B C17B 1.238(9) . ?
N1B C2B 1.387(7) . ?
N1B C3B 1.448(7) . ?
N1B C1B 1.450(6) . ?
N2B C2B 1.350(7) . ?
N2B C4B 1.446(7) . ?
N2B C7B 1.467(7) . ?
N3B C5B 1.348(7) . ?
N3B C3B 1.411(8) . ?
N3B C6B 1.473(6) . ?
N4B C5B 1.386(7) . ?
N4B C4B 1.425(7) . ?
N4B C8B 1.442(7) . ?
N5B C9B 1.349(6) . ?
N5B C7B 1.428(7) . ?
N5B C10B 1.443(6) . ?
N6B C9B 1.348(6) . ?
N6B C13B 1.447(6) . ?
N6B C11B 1.465(6) . ?
N7B C12B 1.384(7) . ?
N7B C8B 1.435(7) . ?
N7B C10B 1.471(6) . ?
N8B C12B 1.360(7) . ?
N8B C14B 1.422(7) . ?
N8B C11B 1.447(7) . ?
N9B C15B 1.348(5) . ?
N9B C16B 1.456(6) . ?
N9B C13B 1.460(7) . ?
N10B C17B 1.352(6) . ?
N10B C16B 1.436(6) . ?
N10B C14B 1.455(7) . ?
C1B N1B 1.450(6) 6 ?
C3B C4B 1.541(8) . ?
C6B N3B 1.473(6) 6 ?
C10B C11B 1.533(8) . ?
C15B N9B 1.348(5) 6 ?
C16B C16B 1.517(11) 6 ?
C17B N10B 1.352(6) 6 ?
O1C C2C 1.220(5) . ?
O2C C9C 1.238(5) . ?
O3C C15C 1.235(8) . ?
O4C C5C 1.226(6) . ?
O5C C12C 1.212(6) . ?
O6C C17C 1.208(8) . ?
N1C C2C 1.379(6) . ?
N1C C3C 1.438(6) . ?
N1C C1C 1.447(5) . ?
N2C C2C 1.367(6) . ?
N2C C7C 1.426(6) . ?
N2C C4C 1.462(6) . ?
N3C C5C 1.369(6) . ?
N3C C6C 1.437(5) . ?
N3C C3C 1.448(6) . ?
N4C C5C 1.354(6) . ?
N4C C8C 1.442(6) . ?
N4C C4C 1.450(6) . ?
N5C C9C 1.361(6) . ?
N5C C10C 1.443(6) . ?
N5C C7C 1.453(6) . ?
N6C C9C 1.343(6) . ?
N6C C11C 1.446(6) . ?
N6C C13C 1.452(6) . ?
N7C C12C 1.359(7) . ?
N7C C10C 1.453(7) . ?
N7C C8C 1.453(7) . ?
N8C C12C 1.375(7) . ?
N8C C11C 1.418(7) . ?
N8C C14C 1.455(7) . ?
N9C C15C 1.372(6) . ?
N9C C13C 1.452(7) . ?
N9C C16C 1.451(6) . ?
N10C C17C 1.369(6) . ?
N10C C16C 1.439(6) . ?
N10C C14C 1.460(7) . ?
C1C N1C 1.447(5) 6_565 ?
C3C C4C 1.547(6) . ?
C6C N3C 1.437(5) 6_565 ?
C10C C11C 1.568(7) . ?
C15C N9C 1.372(6) 6_565 ?
C16C C16C 1.549(11) 6_565 ?
C17C N10C 1.369(6) 6_565 ?
Cl9E Cl9E 1.48(4) 6_565 ?
O32W O32W 1.07(2) 6 ?
